data_4110779
loop_
_publ_author_name
'C. Adam Dyker'
'Neil Burford'
'Michael D. Lumsden'
'Andreas Decken'

_publ_contact_author_address
;Department of Chemistry
University of New Brunswick
Fredericton, NB
E3B 6E2
Canada
;
_publ_contact_author_email adecken@unb.ca
_publ_contact_author_fax '(506) 453-4981'
_publ_contact_author_name 'Andreas Decken'
_publ_contact_author_phone '(506) 453-4875'
_publ_section_title
;
 Acycliccatena-Diphosphinodiphosphonium Dications [R3P-PR'-PR'-PR3]2+ or
 Bisphosphine-Diphosphenium Complexes
 [R3P\\rightarrowPR'-PR'\\leftarrowPR3]2+: Synthesis by Reductive P-P
 Coupling of [R3P-PR'Cl]+ and Phosphine Ligand Exchange
;
_journal_name_full 'Journal of the American Chemical Society'
_journal_page_first 9632
_journal_page_last 9633
_journal_paper_doi 10.1021/ja062972y
_journal_volume 128
_journal_year 2006
_chemical_formula_sum 'C20 H28 F6 O6 P4 S2'
_chemical_formula_weight 666.42
_space_group_IT_number 14
_symmetry_cell_setting monoclinic
_symmetry_Int_Tables_number 14
_symmetry_space_group_name_Hall '-P 2ybc'
_symmetry_space_group_name_H-M 'P 1 21/c 1'
_atom_sites_solution_hydrogens difmap
_atom_sites_solution_primary direct
_atom_sites_solution_secondary difmap
_audit_creation_method SHELXL-97
_cell_angle_alpha 90.00
_cell_angle_beta 101.328(3)
_cell_angle_gamma 90.00
_cell_formula_units_Z 2
_cell_length_a 8.9520(14)
_cell_length_b 16.597(3)
_cell_length_c 10.0504(16)
_cell_measurement_reflns_used 5688
_cell_measurement_temperature 173(1)
_cell_measurement_theta_max 0.00
_cell_measurement_theta_min 0.00
_cell_volume 1464.2(4)
_computing_cell_refinement 'Bruker SMART'
_computing_data_collection 'Bruker SMART'
_computing_data_reduction 'Bruker SAINT'
_computing_molecular_graphics 'Bruker SHELXTL'
_computing_publication_material 'Bruker SHELXTL'
_computing_structure_refinement 'SHELXL-97 (Sheldrick, 1997)'
_computing_structure_solution 'SHELXS-97 (Sheldrick, 1997)'
_diffrn_ambient_temperature 173(1)
_diffrn_measured_fraction_theta_full 0.967
_diffrn_measured_fraction_theta_max 0.967
_diffrn_measurement_device_type 'CCD area detector'
_diffrn_measurement_method 'phi and omega scans'
_diffrn_radiation_monochromator graphite
_diffrn_radiation_probe x-ray
_diffrn_radiation_type MoK\a
_diffrn_radiation_wavelength 0.71073
_diffrn_reflns_av_R_equivalents 0.0477
_diffrn_reflns_av_sigmaI/netI 0.0369
_diffrn_reflns_limit_h_max 11
_diffrn_reflns_limit_h_min -11
_diffrn_reflns_limit_k_max 21
_diffrn_reflns_limit_k_min -20
_diffrn_reflns_limit_l_max 11
_diffrn_reflns_limit_l_min -12
_diffrn_reflns_number 9319
_diffrn_reflns_theta_full 27.50
_diffrn_reflns_theta_max 27.50
_diffrn_reflns_theta_min 2.32
_diffrn_source 'fine-focus sealed tube'
_diffrn_source_type 'Bruker aXS SMART1000/P4'
_diffrn_standards_decay_% 0
_diffrn_standards_interval_count 0
_diffrn_standards_interval_time 0
_diffrn_standards_number 0
_exptl_absorpt_coefficient_mu 0.472
_exptl_absorpt_correction_type multi-scan
_exptl_absorpt_process_details 'SADABS (Sheldrick, 1997b)'
_exptl_crystal_colour Colourless
_exptl_crystal_density_diffrn 1.512
_exptl_crystal_description Irregular
_exptl_crystal_F_000 684
_exptl_crystal_size_max 0.60
_exptl_crystal_size_mid 0.40
_exptl_crystal_size_min 0.20
_refine_diff_density_max 1.226
_refine_diff_density_min -0.466
_refine_diff_density_rms 0.086
_refine_ls_extinction_method none
_refine_ls_goodness_of_fit_ref 1.056
_refine_ls_hydrogen_treatment refall
_refine_ls_matrix_type full
_refine_ls_number_parameters 228
_refine_ls_number_reflns 3253
_refine_ls_number_restraints 0
_refine_ls_restrained_S_all 1.056
_refine_ls_R_factor_all 0.0554
_refine_ls_R_factor_gt 0.0479
_refine_ls_shift/su_max 0.001
_refine_ls_shift/su_mean 0.000
_refine_ls_structure_factor_coef Fsqd
_refine_ls_weighting_details 'calc w=1/[\s^2^(Fo^2^)+(0.0747P)^2^+1.4133P] where P=(Fo^2^+2Fc^2^)/3'
_refine_ls_weighting_scheme calc
_refine_ls_wR_factor_gt 0.1338
_refine_ls_wR_factor_ref 0.1393
_reflns_number_gt 2832
_reflns_number_total 3253
_reflns_threshold_expression 'I > 2\s(I)'
_cod_data_source_file ja062972ysi20060428_102020.cif
_cod_data_source_block NB060248
_cod_depositor_comments
;
The following automatic conversions were performed:

'_atom_sites_solution_hydrogens' value 'diffmap' was changed to
'difmap'.

Automatic conversion script
Id: cif_fix_values 6452 2018-10-05 10:23:21Z andrius 
;
_cod_original_cell_volume 1464.1(4)
_cod_original_sg_symbol_H-M 'P 21/c'
_cod_database_code 4110779

loop_
_symmetry_equiv_pos_as_xyz
'x, y, z'
'-x, y+1/2, -z+1/2'
'-x, -y, -z'
'x, -y-1/2, z-1/2'

loop_
_atom_site_label
_atom_site_type_symbol
_atom_site_fract_x
_atom_site_fract_y
_atom_site_fract_z
_atom_site_U_iso_or_equiv
_atom_site_adp_type
_atom_site_occupancy
_atom_site_symmetry_multiplicity
_atom_site_calc_flag
P1 P 0.34945(7) 1.01779(4) 0.75524(6) 0.02652(18) Uani 1 1 d
P2 P 0.49866(7) 0.95259(4) 0.92106(6) 0.02610(18) Uani 1 1 d
C1 C 0.2896(4) 0.94197(17) 0.6300(3) 0.0374(6) Uani 1 1 d
C7 C 0.1857(3) 1.06355(19) 0.7996(4) 0.0414(6) Uani 1 1 d
C13 C 0.4573(3) 1.09391(16) 0.6900(3) 0.0337(5) Uani 1 1 d
C19 C 0.3558(3) 0.88275(15) 0.9634(2) 0.0275(5) Uani 1 1 d
C20 C 0.2426(3) 0.90156(16) 1.0364(3) 0.0337(5) Uani 1 1 d
C21 C 0.1436(3) 0.84152(18) 1.0635(3) 0.0381(6) Uani 1 1 d
C22 C 0.1556(3) 0.76348(17) 1.0174(3) 0.0392(6) Uani 1 1 d
C23 C 0.2662(4) 0.74541(17) 0.9438(3) 0.0430(7) Uani 1 1 d
C24 C 0.3665(3) 0.80392(16) 0.9176(3) 0.0356(6) Uani 1 1 d
S S 0.18157(8) 0.09354(4) 0.32465(7) 0.03555(19) Uani 1 1 d
O1 O 0.0935(4) 0.06284(17) 0.2006(3) 0.0806(9) Uani 1 1 d
O2 O 0.3327(3) 0.06034(15) 0.3577(2) 0.0540(6) Uani 1 1 d
O3 O 0.1104(3) 0.10130(17) 0.4400(3) 0.0677(8) Uani 1 1 d
C25 C 0.2152(3) 0.19769(18) 0.2835(3) 0.0398(6) Uani 1 1 d
F1 F 0.2701(3) 0.20444(15) 0.1720(3) 0.0831(8) Uani 1 1 d
F2 F 0.0878(2) 0.24103(12) 0.2625(2) 0.0600(5) Uani 1 1 d
F3 F 0.3109(4) 0.23361(15) 0.3824(3) 0.0996(10) Uani 1 1 d
H1A H 0.230(5) 0.909(3) 0.667(4) 0.072(13) Uiso 1 1 d
H1B H 0.368(5) 0.925(3) 0.604(4) 0.062(12) Uiso 1 1 d
H1C H 0.232(4) 0.970(2) 0.554(4) 0.051(10) Uiso 1 1 d
H7A H 0.128(4) 1.0861(19) 0.718(3) 0.031(7) Uiso 1 1 d
H7B H 0.118(4) 1.020(2) 0.819(4) 0.056(10) Uiso 1 1 d
H7C H 0.220(4) 1.100(2) 0.866(4) 0.058(11) Uiso 1 1 d
H13A H 0.546(4) 1.072(2) 0.675(4) 0.049(9) Uiso 1 1 d
H13B H 0.480(4) 1.134(2) 0.752(3) 0.038(8) Uiso 1 1 d
H13C H 0.396(4) 1.1140(19) 0.612(3) 0.035(8) Uiso 1 1 d
H20 H 0.232(4) 0.954(2) 1.068(3) 0.041(8) Uiso 1 1 d
H21 H 0.074(4) 0.856(2) 1.108(3) 0.043(9) Uiso 1 1 d
H22 H 0.093(4) 0.725(2) 1.036(4) 0.054(10) Uiso 1 1 d
H23 H 0.276(4) 0.694(3) 0.908(4) 0.058(10) Uiso 1 1 d
H24 H 0.446(4) 0.792(2) 0.863(3) 0.044(9) Uiso 1 1 d

loop_
_atom_site_aniso_label
_atom_site_aniso_U_11
_atom_site_aniso_U_22
_atom_site_aniso_U_33
_atom_site_aniso_U_23
_atom_site_aniso_U_13
_atom_site_aniso_U_12
P1 0.0291(3) 0.0246(3) 0.0259(3) 0.0008(2) 0.0054(2) -0.0010(2)
P2 0.0266(3) 0.0265(3) 0.0266(3) -0.0011(2) 0.0085(2) -0.0009(2)
C1 0.0473(16) 0.0302(13) 0.0331(14) -0.0022(11) 0.0039(12) -0.0053(12)
C7 0.0350(14) 0.0407(15) 0.0498(17) 0.0022(14) 0.0116(13) 0.0087(12)
C13 0.0372(14) 0.0294(13) 0.0337(13) 0.0054(11) 0.0051(11) -0.0060(11)
C19 0.0271(11) 0.0299(11) 0.0254(11) 0.0042(9) 0.0051(9) -0.0034(9)
C20 0.0353(13) 0.0308(13) 0.0354(13) 0.0002(10) 0.0077(11) 0.0012(10)
C21 0.0318(13) 0.0434(15) 0.0426(15) 0.0072(12) 0.0158(11) 0.0035(11)
C22 0.0349(13) 0.0344(13) 0.0486(16) 0.0121(12) 0.0093(12) -0.0075(11)
C23 0.0514(17) 0.0274(13) 0.0530(17) 0.0037(12) 0.0170(14) -0.0005(12)
C24 0.0391(14) 0.0304(12) 0.0399(14) 0.0023(11) 0.0140(11) 0.0000(11)
S 0.0360(4) 0.0328(3) 0.0371(4) 0.0052(2) 0.0054(3) 0.0008(2)
O1 0.093(2) 0.0514(15) 0.0772(19) -0.0025(13) -0.0330(16) -0.0174(15)
O2 0.0545(13) 0.0626(14) 0.0480(12) 0.0126(11) 0.0180(10) 0.0296(11)
O3 0.0658(16) 0.0724(17) 0.0775(18) 0.0361(14) 0.0453(14) 0.0274(13)
C25 0.0362(14) 0.0381(14) 0.0461(15) 0.0048(12) 0.0104(12) 0.0010(11)
F1 0.0982(18) 0.0690(14) 0.1028(18) 0.0381(13) 0.0702(16) 0.0218(13)
F2 0.0633(12) 0.0457(10) 0.0737(13) 0.0121(9) 0.0203(10) 0.0230(9)
F3 0.102(2) 0.0570(14) 0.116(2) -0.0081(14) -0.0373(17) -0.0274(14)

loop_
_atom_type_symbol
_atom_type_description
_atom_type_scat_dispersion_real
_atom_type_scat_dispersion_imag
_atom_type_scat_source
C C 0.0033 0.0016 'International Tables Vol C Tables 4.2.6.8 and 6.1.1.4'
H H 0.0000 0.0000 'International Tables Vol C Tables 4.2.6.8 and 6.1.1.4'
O O 0.0106 0.0060 'International Tables Vol C Tables 4.2.6.8 and 6.1.1.4'
F F 0.0171 0.0103 'International Tables Vol C Tables 4.2.6.8 and 6.1.1.4'
P P 0.1023 0.0942 'International Tables Vol C Tables 4.2.6.8 and 6.1.1.4'
S S 0.1246 0.1234 'International Tables Vol C Tables 4.2.6.8 and 6.1.1.4'

loop_
_geom_angle_atom_site_label_1
_geom_angle_atom_site_label_2
_geom_angle_atom_site_label_3
_geom_angle
_geom_angle_site_symmetry_3
C7 P1 C1 109.20(17) .
C7 P1 C13 108.64(15) .
C1 P1 C13 110.35(14) .
C7 P1 P2 115.20(11) .
C1 P1 P2 103.91(11) .
C13 P1 P2 109.46(10) .
C19 P2 P1 97.99(8) .
C19 P2 P2 101.02(8) 3_677
P1 P2 P2 96.41(4) 3_677
P1 C1 H1A 105(3) .
P1 C1 H1B 107(3) .
H1A C1 H1B 122(4) .
P1 C1 H1C 105(2) .
H1A C1 H1C 111(3) .
H1B C1 H1C 106(4) .
P1 C7 H7A 106.4(18) .
P1 C7 H7B 108(2) .
H7A C7 H7B 102(3) .
P1 C7 H7C 107(2) .
H7A C7 H7C 114(3) .
H7B C7 H7C 119(3) .
P1 C13 H13A 109(2) .
P1 C13 H13B 109(2) .
H13A C13 H13B 109(3) .
P1 C13 H13C 106.8(19) .
H13A C13 H13C 113(3) .
H13B C13 H13C 110(3) .
C24 C19 C20 119.0(2) .
C24 C19 P2 114.78(18) .
C20 C19 P2 126.2(2) .
C21 C20 C19 119.8(2) .
C21 C20 H20 119(2) .
C19 C20 H20 121(2) .
C22 C21 C20 120.5(2) .
C22 C21 H21 123(2) .
C20 C21 H21 117(2) .
C23 C22 C21 119.5(3) .
C23 C22 H22 120(2) .
C21 C22 H22 120(2) .
C22 C23 C24 120.7(3) .
C22 C23 H23 122(2) .
C24 C23 H23 117(2) .
C23 C24 C19 120.4(2) .
C23 C24 H24 122(2) .
C19 C24 H24 118(2) .
O1 S O3 118.7(2) .
O1 S O2 113.38(18) .
O3 S O2 113.26(15) .
O1 S C25 103.19(16) .
O3 S C25 102.63(15) .
O2 S C25 103.10(14) .
F1 C25 F3 107.9(3) .
F1 C25 F2 105.7(2) .
F3 C25 F2 106.5(3) .
F1 C25 S 112.5(2) .
F3 C25 S 111.8(2) .
F2 C25 S 112.0(2) .

loop_
_geom_bond_atom_site_label_1
_geom_bond_atom_site_label_2
_geom_bond_distance
_geom_bond_site_symmetry_2
P1 C7 1.783(3) .
P1 C1 1.786(3) .
P1 C13 1.790(3) .
P1 P2 2.2041(9) .
P2 C19 1.836(2) .
P2 P2 2.2318(12) 3_677
C1 H1A 0.90(5) .
C1 H1B 0.84(4) .
C1 H1C 0.95(4) .
C7 H7A 0.95(3) .
C7 H7B 0.99(4) .
C7 H7C 0.91(4) .
C13 H13A 0.92(4) .
C13 H13B 0.90(3) .
C13 H13C 0.93(3) .
C19 C24 1.396(4) .
C19 C20 1.398(3) .
C20 C21 1.395(4) .
C20 H20 0.94(3) .
C21 C22 1.387(4) .
C21 H21 0.87(3) .
C22 C23 1.380(4) .
C22 H22 0.89(4) .
C23 C24 1.382(4) .
C23 H23 0.94(4) .
C24 H24 1.00(3) .
S O1 1.431(3) .
S O3 1.434(2) .
S O2 1.438(2) .
S C25 1.816(3) .
C25 F1 1.314(3) .
C25 F3 1.320(4) .
C25 F2 1.330(3) .
